data_4518603
loop_
_publ_author_name
'Febriansyah, Benny'
'Lekina, Yulia'
'Kaur, Jagjit'
'Hooper, Thomas J. N.'
'Harikesh, Padinhare Cholakkal'
'Salim, Teddy'
'Lim, Ming Hui'
'Koh, Teck Ming'
'Chakraborty, Sudip'
'Shen, Ze Xiang'
'Mathews, Nripan'
'England, Jason'

_publ_section_title
;
 Formation of Corrugated n = 1 2D Tin Iodide Perovskites and Their Use as
 Lead-Free Solar Absorbers
;
_journal_name_full 'ACS Nano'
_journal_paper_doi 10.1021/acsnano.0c08204
_journal_year 2021
_chemical_formula_sum 'C7 H12 I4 N2 Sn'
_chemical_formula_weight 750.48
_space_group_crystal_system orthorhombic
_space_group_IT_number 61
_space_group_name_Hall '-P 2ac 2ab'
_space_group_name_H-M_alt 'P b c a'
_atom_sites_solution_hydrogens geom
_atom_sites_solution_primary dual
_cell_angle_alpha 90
_cell_angle_beta 90
_cell_angle_gamma 90
_cell_formula_units_Z 8
_cell_length_a 17.5926(4)
_cell_length_b 8.7826(2)
_cell_length_c 20.6542(5)
_cell_measurement_reflns_used 8950
_cell_measurement_temperature 100.(2)
_cell_measurement_theta_max 36.7047
_cell_measurement_theta_min 2.7734
_cell_volume 3191.26(13)
_computing_cell_refinement 'SAINT V8.38A (Bruker AXS Inc., 2017)'
_computing_data_collection 'APEX3 (Bruker AXS Inc., 2018)'
_computing_data_reduction 'SAINT V8.38A (Bruker AXS Inc., 2017)'
_computing_molecular_graphics 'XP (Bruker AXS Inc., 2018)'
_computing_publication_material 'APEX3 (Bruker AXS Inc., 2018)'
_computing_structure_refinement 'SHELXL-2017/1 (Sheldrick, 2017)'
_computing_structure_solution 'XT, VERSION 2014/5'
_diffrn_ambient_temperature 100.(2)
_diffrn_detector_area_resol_mean 7.4074
_diffrn_measured_fraction_theta_full 0.997
_diffrn_measured_fraction_theta_max 0.997
_diffrn_measurement_device_type 'Photon II CPADs detector'
_diffrn_measurement_method 'phi and omega scans'
_diffrn_radiation_monochromator 'Multilayer Mirror'
_diffrn_radiation_type MoK\a
_diffrn_radiation_wavelength 0.71073
_diffrn_reflns_av_R_equivalents 0.0655
_diffrn_reflns_av_unetI/netI 0.0443
_diffrn_reflns_limit_h_max 28
_diffrn_reflns_limit_h_min -29
_diffrn_reflns_limit_k_max 14
_diffrn_reflns_limit_k_min -14
_diffrn_reflns_limit_l_max 34
_diffrn_reflns_limit_l_min -31
_diffrn_reflns_number 49796
_diffrn_reflns_theta_full 37.08
_diffrn_reflns_theta_max 37.08
_diffrn_reflns_theta_min 2.29
_diffrn_source 'Incoatec microfocus source'
_diffrn_source_type 'Bruker D8 Quest'
_exptl_absorpt_coefficient_mu 9.315
_exptl_absorpt_correction_T_max 0.60
_exptl_absorpt_correction_T_min 0.12
_exptl_absorpt_correction_type multi-scan
_exptl_absorpt_process_details
;
SADABS-2016/2 - Bruker AXS area detector scaling and absorption correction
;
_exptl_crystal_colour black
_exptl_crystal_density_diffrn 3.124
_exptl_crystal_density_method 'not measured'
_exptl_crystal_description block
_exptl_crystal_F_000 2640
_exptl_crystal_size_max 0.120
_exptl_crystal_size_mid 0.100
_exptl_crystal_size_min 0.060
_refine_diff_density_max 1.898
_refine_diff_density_min -1.645
_refine_ls_extinction_method none
_refine_ls_goodness_of_fit_ref 1.042
_refine_ls_hydrogen_treatment constr
_refine_ls_matrix_type full
_refine_ls_number_parameters 197
_refine_ls_number_reflns 8135
_refine_ls_number_restraints 404
_refine_ls_restrained_S_all 1.020
_refine_ls_R_factor_all 0.0806
_refine_ls_R_factor_gt 0.0442
_refine_ls_shift/su_max 0.001
_refine_ls_shift/su_mean 0.000
_refine_ls_structure_factor_coef Fsqd
_refine_ls_weighting_details 'w=1/[\s^2^(Fo^2^)+(0.0367P)^2^+5.3113P] where P=(Fo^2^+2Fc^2^)/3'
_refine_ls_weighting_scheme calc
_refine_ls_wR_factor_gt 0.0901
_refine_ls_wR_factor_ref 0.1067
_reflns_number_gt 5280
_reflns_number_total 8135
_reflns_threshold_expression 'I > 2\s(I)'
_cod_data_source_file nn0c08204_si_005.cif
_cod_data_source_block 3-PyrEA[SnI4]
_cod_depositor_comments
;
The following automatic conversions were performed:

data item '_exptl_absorpt_correction_type' value 'Multi-Scan' was
changed to 'multi-scan' in accordance with the
/home/data/users/saulius/crontab/automatic-downloads/rss-feeds/ACS/lib/dictionaries/cif_core.dic
dictionary named 'cif_core.dic' version 2.4.2 last updated on
2011-04-26.

Automatic conversion script
Id: cif_fix_values 7556 2019-12-06 15:28:31Z antanas 
;
_cod_database_code 4518603

loop_
_space_group_symop_operation_xyz
'x, y, z'
'-x+1/2, -y, z+1/2'
'-x, y+1/2, -z+1/2'
'x+1/2, -y+1/2, -z'
'-x, -y, -z'
'x-1/2, y, -z-1/2'
'x, -y-1/2, z-1/2'
'-x-1/2, y-1/2, z'

loop_
_atom_site_type_symbol
_atom_site_label
_atom_site_fract_x
_atom_site_fract_y
_atom_site_fract_z
_atom_site_U_iso_or_equiv
_atom_site_adp_type
_atom_site_calc_flag
_atom_site_refinement_flags_adp
_atom_site_refinement_flags_occupancy
_atom_site_refinement_flags_posn
_atom_site_occupancy
_atom_site_disorder_assembly
_atom_site_disorder_group
C C1 0.3875(4) 0.0889(7) 0.38260(19) 0.0405(16) Uani d U P DG 0.733(7) A 1
H H1 0.386951 0.055249 0.338895 0.049 Uiso calc U P R 0.733(7) A 1
C C2 0.4560(3) 0.1262(7) 0.4122(2) 0.0351(14) Uani d U P DG 0.733(7) A 1
H H2 0.502251 0.117962 0.388689 0.042 Uiso calc U P R 0.733(7) A 1
C C3 0.4568(2) 0.1755(6) 0.4761(2) 0.0321(13) Uani d U P DG 0.733(7) A 1
H H3 0.503644 0.200923 0.496344 0.039 Uiso calc U P R 0.733(7) A 1
C C4 0.3892(3) 0.1875(6) 0.51050(19) 0.0294(12) Uani d U P DG 0.733(7) A 1
C C5 0.3207(2) 0.1502(6) 0.4809(2) 0.0322(13) Uani d U P DG 0.733(7) A 1
H H5 0.274436 0.158459 0.504414 0.039 Uiso calc U P R 0.733(7) A 1
N N1 0.3199(3) 0.1010(6) 0.4170(2) 0.0386(14) Uani d U P DG 0.733(7) A 1
H H1N 0.276491 0.077374 0.398248 0.046 Uiso calc U P R 0.733(7) A 1
C C6 0.3885(4) 0.2393(8) 0.5794(3) 0.0314(12) Uani d U P D 0.733(7) A 1
H H6A 0.43723 0.21125 0.600151 0.038 Uiso calc U P R 0.733(7) A 1
H H6B 0.347137 0.186384 0.602875 0.038 Uiso calc U P R 0.733(7) A 1
C C7 0.3769(4) 0.4104(8) 0.5850(4) 0.0323(13) Uani d U P D 0.733(7) A 1
H H7A 0.424118 0.463797 0.572051 0.039 Uiso calc U P R 0.733(7) A 1
H H7B 0.335711 0.44287 0.55542 0.039 Uiso calc U P R 0.733(7) A 1
N N2 0.3567(6) 0.4523(9) 0.6536(3) 0.0329(17) Uani d U P D 0.733(7) A 1
H H2A 0.31316 0.403524 0.665287 0.049 Uiso calc U P R 0.733(7) A 1
H H2B 0.349558 0.554762 0.656368 0.049 Uiso calc U P R 0.733(7) A 1
H H2C 0.395062 0.424065 0.680567 0.049 Uiso calc U P R 0.733(7) A 1
C C1A 0.3852(11) 0.0426(17) 0.3996(7) 0.039(2) Uani d U P DG 0.267(7) A 2
H H1A 0.387319 -0.032257 0.366485 0.046 Uiso calc U P R 0.267(7) A 2
C C2A 0.4516(9) 0.1116(18) 0.4212(8) 0.035(2) Uani d U P DG 0.267(7) A 2
H H2A1 0.499147 0.083895 0.402862 0.042 Uiso calc U P R 0.267(7) A 2
C C3A 0.4485(6) 0.2212(17) 0.4697(7) 0.033(2) Uani d U P DG 0.267(7) A 2
H H3A 0.493899 0.268381 0.48448 0.04 Uiso calc U P R 0.267(7) A 2
C C4A 0.3790(7) 0.2618(15) 0.4966(6) 0.0300(19) Uani d U P DG 0.267(7) A 2
C C5A 0.3125(6) 0.1928(17) 0.4750(7) 0.032(2) Uani d U P DG 0.267(7) A 2
H H5A 0.264995 0.220567 0.493345 0.039 Uiso calc U P R 0.267(7) A 2
N N1A 0.3156(9) 0.0832(17) 0.4265(8) 0.038(2) Uani d U P DG 0.267(7) A 2
H H1A1 0.273587 0.039555 0.412815 0.045 Uiso calc U P R 0.267(7) A 2
C C6A 0.3732(10) 0.3773(16) 0.5498(6) 0.030(2) Uani d U P D 0.267(7) A 2
H H6A1 0.325194 0.434983 0.545243 0.035 Uiso calc U P R 0.267(7) A 2
H H6A2 0.415957 0.450238 0.546321 0.035 Uiso calc U P R 0.267(7) A 2
C C7A 0.3754(10) 0.3002(18) 0.6159(6) 0.029(2) Uani d U P D 0.267(7) A 2
H H7A1 0.337784 0.216361 0.616912 0.034 Uiso calc U P R 0.267(7) A 2
H H7A2 0.426404 0.255699 0.62312 0.034 Uiso calc U P R 0.267(7) A 2
N N2A 0.3579(18) 0.412(2) 0.6693(7) 0.032(4) Uani d U P D 0.267(7) A 2
H H2A2 0.398621 0.473958 0.67551 0.048 Uiso calc U P R 0.267(7) A 2
H H2A3 0.347764 0.360156 0.706467 0.048 Uiso calc U P R 0.267(7) A 2
H H2A4 0.316731 0.46869 0.658012 0.048 Uiso calc U P R 0.267(7) A 2
I I1 0.50189(2) 0.65275(4) 0.75159(2) 0.03221(8) Uani d . . . 1.0 . .
I I2 0.24428(2) 0.65918(4) 0.77765(2) 0.03191(8) Uani d . . . 1.0 . .
I I3 0.39365(6) 0.9037(6) 0.91109(6) 0.0344(5) Uani d . P D 0.796(17) B 1
I I3A 0.3922(2) 0.8533(16) 0.9074(2) 0.0291(10) Uani d . P D 0.204(17) B 2
I I4 0.33808(2) 0.83591(5) 0.60800(2) 0.03764(9) Uani d . . . 1.0 . .
Sn Sn1 0.37464(2) 0.89339(4) 0.76679(2) 0.02515(7) Uani d . . D 1.0 . .

loop_
_atom_site_aniso_label
_atom_site_aniso_U_11
_atom_site_aniso_U_22
_atom_site_aniso_U_33
_atom_site_aniso_U_12
_atom_site_aniso_U_13
_atom_site_aniso_U_23
C1 0.049(3) 0.041(4) 0.032(3) 0.007(3) 0.000(3) -0.002(3)
C2 0.031(3) 0.043(3) 0.031(3) 0.010(2) 0.003(2) 0.003(3)
C3 0.031(2) 0.032(3) 0.034(3) 0.005(2) 0.003(2) 0.003(3)
C4 0.033(2) 0.028(3) 0.027(2) 0.002(2) 0.002(2) 0.002(2)
C5 0.035(3) 0.033(3) 0.028(3) -0.002(2) -0.001(2) 0.001(2)
N1 0.042(3) 0.040(3) 0.034(3) -0.006(2) -0.003(2) 0.001(3)
C6 0.041(3) 0.031(3) 0.022(3) 0.003(2) -0.001(2) 0.003(2)
C7 0.037(3) 0.032(3) 0.028(3) -0.004(2) 0.004(3) -0.003(2)
N2 0.033(3) 0.036(4) 0.030(4) -0.004(3) 0.001(3) -0.007(3)
C1A 0.043(4) 0.041(5) 0.032(5) 0.004(4) -0.002(4) -0.001(4)
C2A 0.033(4) 0.041(4) 0.032(4) 0.008(4) 0.005(4) 0.003(4)
C3A 0.032(4) 0.039(5) 0.029(4) 0.008(4) -0.004(4) 0.003(4)
C4A 0.034(4) 0.030(4) 0.025(4) 0.003(3) 0.001(3) 0.003(3)
C5A 0.037(4) 0.033(5) 0.026(4) -0.004(4) -0.001(4) 0.003(4)
N1A 0.041(4) 0.039(4) 0.032(4) -0.001(4) -0.008(4) 0.002(4)
C6A 0.036(4) 0.029(4) 0.023(4) 0.001(4) 0.001(4) 0.005(4)
C7A 0.035(5) 0.030(5) 0.021(4) 0.003(4) -0.002(4) 0.003(4)
N2A 0.041(7) 0.033(8) 0.022(6) 0.000(8) 0.004(7) -0.001(6)
I1 0.02558(13) 0.02684(15) 0.0442(2) 0.00559(11) 0.00087(13) 0.00076(13)
I2 0.02577(13) 0.02446(14) 0.0455(2) -0.00481(11) 0.00177(13) -0.00109(13)
I3 0.0341(2) 0.0404(13) 0.0287(3) 0.0030(4) -0.00381(19) -0.0003(4)
I3A 0.0363(9) 0.023(3) 0.0283(10) -0.0010(11) -0.0034(7) -0.0007(11)
I4 0.03553(16) 0.0451(2) 0.03231(18) 0.00241(14) -0.00195(14) -0.00383(15)
Sn1 0.02100(12) 0.02134(14) 0.03309(17) -0.00002(10) 0.00021(11) 0.00148(12)

loop_
_atom_type_symbol
_atom_type_description
_atom_type_scat_dispersion_real
_atom_type_scat_dispersion_imag
_atom_type_scat_source
C C 0.0033 0.0016 'International Tables Vol C Tables 4.2.6.8 and 6.1.1.4'
H H 0.0000 0.0000 'International Tables Vol C Tables 4.2.6.8 and 6.1.1.4'
I I -0.4742 1.8119 'International Tables Vol C Tables 4.2.6.8 and 6.1.1.4'
N N 0.0061 0.0033 'International Tables Vol C Tables 4.2.6.8 and 6.1.1.4'
Sn Sn -0.6537 1.4246 'International Tables Vol C Tables 4.2.6.8 and 6.1.1.4'

loop_
_geom_angle_atom_site_label_1
_geom_angle_atom_site_label_2
_geom_angle_atom_site_label_3
_geom_angle_site_symmetry_1
_geom_angle_site_symmetry_3
_geom_angle
_geom_angle_publ_flag
C2 C1 N1 . . 120.0 ?
C2 C1 H1 . . 120.0 ?
N1 C1 H1 . . 120.0 ?
C3 C2 C1 . . 120.0 ?
C3 C2 H2 . . 120.0 ?
C1 C2 H2 . . 120.0 ?
C2 C3 C4 . . 120.0 ?
C2 C3 H3 . . 120.0 ?
C4 C3 H3 . . 120.0 ?
C5 C4 C3 . . 120.0 ?
C5 C4 C6 . . 118.9(4) ?
C3 C4 C6 . . 121.1(4) ?
N1 C5 C4 . . 120.0 ?
N1 C5 H5 . . 120.0 ?
C4 C5 H5 . . 120.0 ?
C5 N1 C1 . . 120.0 ?
C5 N1 H1N . . 120.0 ?
C1 N1 H1N . . 120.0 ?
C4 C6 C7 . . 112.0(5) ?
C4 C6 H6A . . 109.2 ?
C7 C6 H6A . . 109.2 ?
C4 C6 H6B . . 109.2 ?
C7 C6 H6B . . 109.2 ?
H6A C6 H6B . . 107.9 ?
N2 C7 C6 . . 110.1(6) ?
N2 C7 H7A . . 109.6 ?
C6 C7 H7A . . 109.6 ?
N2 C7 H7B . . 109.6 ?
C6 C7 H7B . . 109.6 ?
H7A C7 H7B . . 108.1 ?
C7 N2 H2A . . 109.5 ?
C7 N2 H2B . . 109.5 ?
H2A N2 H2B . . 109.5 ?
C7 N2 H2C . . 109.5 ?
H2A N2 H2C . . 109.5 ?
H2B N2 H2C . . 109.5 ?
C2A C1A N1A . . 120.0 ?
C2A C1A H1A . . 120.0 ?
N1A C1A H1A . . 120.0 ?
C3A C2A C1A . . 120.0 ?
C3A C2A H2A1 . . 120.0 ?
C1A C2A H2A1 . . 120.0 ?
C2A C3A C4A . . 120.0 ?
C2A C3A H3A . . 120.0 ?
C4A C3A H3A . . 120.0 ?
C5A C4A C3A . . 120.0 ?
C5A C4A C6A . . 118.3(8) ?
C3A C4A C6A . . 121.7(8) ?
C4A C5A N1A . . 120.0 ?
C4A C5A H5A . . 120.0 ?
N1A C5A H5A . . 120.0 ?
C5A N1A C1A . . 120.0 ?
C5A N1A H1A1 . . 120.0 ?
C1A N1A H1A1 . . 120.0 ?
C4A C6A C7A . . 110.8(10) ?
C4A C6A H6A1 . . 109.5 ?
C7A C6A H6A1 . . 109.5 ?
C4A C6A H6A2 . . 109.5 ?
C7A C6A H6A2 . . 109.5 ?
H6A1 C6A H6A2 . . 108.1 ?
N2A C7A C6A . . 111.1(11) ?
N2A C7A H7A1 . . 109.4 ?
C6A C7A H7A1 . . 109.4 ?
N2A C7A H7A2 . . 109.4 ?
C6A C7A H7A2 . . 109.4 ?
H7A1 C7A H7A2 . . 108.0 ?
C7A N2A H2A2 . . 109.5 ?
C7A N2A H2A3 . . 109.5 ?
H2A2 N2A H2A3 . . 109.5 ?
C7A N2A H2A4 . . 109.5 ?
H2A2 N2A H2A4 . . 109.5 ?
H2A3 N2A H2A4 . . 109.5 ?
Sn1 I1 Sn1 . 3_646 176.832(15) ?
Sn1 I2 Sn1 . 8_655 169.648(18) ?
I3A Sn1 I2 . . 85.78(18) ?
I3 Sn1 I2 . . 91.75(8) ?
I3A Sn1 I1 . . 86.7(2) ?
I3 Sn1 I1 . . 92.33(7) ?
I2 Sn1 I1 . . 95.143(12) ?
I3 Sn1 I2 . 8_665 88.91(7) ?
I2 Sn1 I2 . 8_665 89.722(8) ?
I1 Sn1 I2 . 8_665 174.939(14) ?
I3 Sn1 I1 . 3_656 91.20(8) ?
I2 Sn1 I1 . 3_656 174.790(15) ?
I1 Sn1 I1 . 3_656 89.021(7) ?
I2 Sn1 I1 8_665 3_656 86.045(12) ?

loop_
_geom_bond_atom_site_label_1
_geom_bond_atom_site_label_2
_geom_bond_site_symmetry_2
_geom_bond_distance
_geom_bond_publ_flag
C1 C2 . 1.39 ?
C1 N1 . 1.39 ?
C1 H1 . 0.95 ?
C2 C3 . 1.39 ?
C2 H2 . 0.95 ?
C3 C4 . 1.39 ?
C3 H3 . 0.95 ?
C4 C5 . 1.39 ?
C4 C6 . 1.494(7) ?
C5 N1 . 1.39 ?
C5 H5 . 0.95 ?
N1 H1N . 0.88 ?
C6 C7 . 1.520(9) ?
C6 H6A . 0.99 ?
C6 H6B . 0.99 ?
C7 N2 . 1.507(9) ?
C7 H7A . 0.99 ?
C7 H7B . 0.99 ?
N2 H2A . 0.91 ?
N2 H2B . 0.91 ?
N2 H2C . 0.91 ?
C1A C2A . 1.39 ?
C1A N1A . 1.39 ?
C1A H1A . 0.95 ?
C2A C3A . 1.39 ?
C2A H2A1 . 0.95 ?
C3A C4A . 1.39 ?
C3A H3A . 0.95 ?
C4A C5A . 1.39 ?
C4A C6A . 1.499(10) ?
C5A N1A . 1.39 ?
C5A H5A . 0.95 ?
N1A H1A1 . 0.88 ?
C6A C7A . 1.525(12) ?
C6A H6A1 . 0.99 ?
C6A H6A2 . 0.99 ?
C7A N2A . 1.506(12) ?
C7A H7A1 . 0.99 ?
C7A H7A2 . 0.99 ?
N2A H2A2 . 0.91 ?
N2A H2A3 . 0.91 ?
N2A H2A4 . 0.91 ?
I1 Sn1 . 3.0946(4) ?
I1 Sn1 3_646 3.1703(4) ?
I2 Sn1 . 3.0888(4) ?
I2 Sn1 8_655 3.1427(4) ?
I3 Sn1 . 3.0005(14) ?
I3A Sn1 . 2.942(4) ?
